data_4344285
loop_
_publ_author_name
'Zhou, M.'
'van Engen, D.'
'Steiger, J.'
'Pfennig, B.W.'
'Bocarsly, A.B.'

_publ_section_title
;
 Multielectron Transfer and Single-Crystal X-ray Structure of a Trinuclear
 Cyanide-Bridged Platinum-Iron Species
;
_journal_name_full 'Inorganic Chemistry'
_journal_page_first 2456
_journal_page_last 2460
_journal_volume 29
_journal_year 1990
_chemical_formula_sum 'C12 H54 Fe2 N24 O9 Pt3'
_chemical_name_systematic
;
(Pt (N H3)4)2 (Fe (C N)5)2 (Pt (N H3)4) (C N)2 (H2 O)9
;
_space_group_IT_number 14
_symmetry_space_group_name_Hall '-P 2ybc'
_symmetry_space_group_name_H-M 'P 1 21/c 1'
_cell_angle_alpha 90
_cell_angle_beta 100.52
_cell_angle_gamma 90
_cell_formula_units_Z 2
_cell_length_a 15.313
_cell_length_b 8.5353
_cell_length_c 16.206
_cell_volume 2082.538
_citation_journal_id_ASTM INOCAJ
_cod_data_source_file Zhou_INOCAJ_1990_1638.cif
_cod_data_source_block C12H54Fe2N24O9Pt3
_cod_database_code 4344285

loop_
_symmetry_equiv_pos_as_xyz
x,y,z
-x,y+1/2,-z+1/2
-x,-y,-z
x,-y-1/2,z-1/2

loop_
_atom_site_label
_atom_site_type_symbol
_atom_site_fract_x
_atom_site_fract_y
_atom_site_fract_z
_atom_site_occupancy
_atom_site_U_iso_or_equiv
C4 C-1 0.2867 0.0413 0.059 1 0.0
Pt2 Pt+4 0.5 0.5 0 1 0.0
O5 O-2 0.3415 0.4103 0.1868 0.83 0.0
C3 C-1 0.1743 0.2899 0.0351 1 0.0
C6 C-1 0.1722 0.2778 -0.1309 1 0.0
N4 N 0.3179 -0.032 0.1184 1 0.0
C1 C-1 0.3317 0.2892 -0.0216 1 0.0
Pt1 Pt+2 0.0991 0.7488 -0.3081 1 0.0
N5 N 0.3174 -0.0412 -0.1553 1 0.0
N12 N-3 0.0381 0.8061 -0.428 1 0.0
N7 N-3 0.422 0.6958 -0.0363 1 0.0
Fe1 Fe+2 0.2315 0.1573 -0.0357 1 0.0
O4 O-2 0.4949 0.2882 0.6849 0.83 0.0
N1 N 0.3921 0.3695 -0.0134 1 0.0
O2 O-2 0.4978 -0.101 0.1106 1 0.0
O1 O-2 0.2528 0.6591 0.0066 1 0.0
N11 N-3 0.1107 0.5222 -0.3458 1 0.0
N6 N 0.1349 0.3504 -0.1854 1 0.0
O3 O-2 0.3349 -0.0235 0.2907 0.83 0.0
N9 N-3 0.0852 0.9781 -0.2727 1 0.0
N2 N 0.0761 -0.0754 -0.0642 1 0.0
N3 N 0.1409 0.3724 0.0762 1 0.0
C2 C-1 0.1315 0.0126 -0.052 1 0.0
N10 N-3 0.1605 0.696 -0.187 1 0.0
N8 N-3 0.509 0.4499 -0.1233 1 0.0
C5 C-1 0.2859 0.0311 -0.1098 1 0.0
